data_7218941
loop_
_publ_author_name
'Liu, Dengfeng'
'Zhu, Luqun'
'Wu, Jing'
'Wu, Liying'
'L\"u, Xingqiang'

_publ_section_title
;
 Ring-opening copolymerization of epoxides and anhydrides using
 manganese(III) asymmetrical Schiff base complexes as catalysts
;
_journal_name_full 'RSC Adv.'
_journal_paper_doi 10.1039/C4RA08969C
_journal_year 2014
_chemical_formula_sum 'C32 H28 Cl Mn N4 O3'
_chemical_formula_weight 606.97
_chemical_name_systematic
;
?
;
_space_group_IT_number 15
_symmetry_cell_setting monoclinic
_symmetry_space_group_name_Hall '-C 2yc'
_symmetry_space_group_name_H-M 'C 1 2/c 1'
_atom_sites_solution_hydrogens geom
_atom_sites_solution_primary direct
_atom_sites_solution_secondary difmap
_audit_creation_method SHELXL-97
_audit_update_record
;
2013-02-14 deposited with the CCDC.
2014-11-27 downloaded from the CCDC.
;
_cell_angle_alpha 90.00
_cell_angle_beta 102.024(6)
_cell_angle_gamma 90.00
_cell_formula_units_Z 8
_cell_length_a 34.592(10)
_cell_length_b 6.880(2)
_cell_length_c 24.471(7)
_cell_measurement_temperature 296(2)
_cell_volume 5696(3)
_computing_structure_refinement 'SHELXL-97 (Sheldrick, 1997)'
_computing_structure_solution 'SHELXS-97 (Sheldrick, 1990)'
_diffrn_ambient_temperature 296(2)
_diffrn_measured_fraction_theta_full 0.986
_diffrn_measured_fraction_theta_max 0.986
_diffrn_measurement_device_type 'Bruker SMART CCD'
_diffrn_measurement_method w
_diffrn_radiation_monochromator graphite
_diffrn_radiation_source 'fine-focus sealed tube'
_diffrn_radiation_type MoK\a
_diffrn_radiation_wavelength 0.71073
_diffrn_reflns_av_R_equivalents 0.0959
_diffrn_reflns_av_sigmaI/netI 0.1264
_diffrn_reflns_limit_h_max 42
_diffrn_reflns_limit_h_min -37
_diffrn_reflns_limit_k_max 8
_diffrn_reflns_limit_k_min -8
_diffrn_reflns_limit_l_max 21
_diffrn_reflns_limit_l_min -30
_diffrn_reflns_number 14608
_diffrn_reflns_theta_full 25.95
_diffrn_reflns_theta_max 25.95
_diffrn_reflns_theta_min 1.20
_exptl_absorpt_coefficient_mu 0.598
_exptl_crystal_colour brown
_exptl_crystal_density_diffrn 1.416
_exptl_crystal_density_method 'not measured'
_exptl_crystal_description block
_exptl_crystal_F_000 2512
_exptl_crystal_size_max 0.33
_exptl_crystal_size_mid 0.25
_exptl_crystal_size_min 0.21
_refine_diff_density_max 0.822
_refine_diff_density_min -0.947
_refine_diff_density_rms 0.282
_refine_ls_extinction_coef 0.0073(6)
_refine_ls_extinction_expression Fc^*^=kFc[1+0.001xFc^2^\l^3^/sin(2\q)]^-1/4^
_refine_ls_extinction_method SHELXL
_refine_ls_goodness_of_fit_ref 0.957
_refine_ls_hydrogen_treatment mixed
_refine_ls_matrix_type full
_refine_ls_number_parameters 371
_refine_ls_number_reflns 5512
_refine_ls_number_restraints 0
_refine_ls_restrained_S_all 0.957
_refine_ls_R_factor_all 0.1736
_refine_ls_R_factor_gt 0.0773
_refine_ls_shift/su_max 0.000
_refine_ls_shift/su_mean 0.000
_refine_ls_structure_factor_coef Fsqd
_refine_ls_weighting_details 'calc w=1/[\s^2^(Fo^2^)+(0.1347P)^2^+0.0000P] where P=(Fo^2^+2Fc^2^)/3'
_refine_ls_weighting_scheme calc
_refine_ls_wR_factor_gt 0.1777
_refine_ls_wR_factor_ref 0.2590
_reflns_number_gt 2461
_reflns_number_total 5512
_reflns_threshold_expression >2sigma(I)
_cod_data_source_file c4ra08969c2.cif
_cod_data_source_block 1
_cod_original_sg_symbol_H-M C2/c
_cod_database_code 7218941

loop_
_symmetry_equiv_pos_as_xyz
'x, y, z'
'-x, y, -z+1/2'
'x+1/2, y+1/2, z'
'-x+1/2, y+1/2, -z+1/2'
'-x, -y, -z'
'x, -y, z-1/2'
'-x+1/2, -y+1/2, -z'
'x+1/2, -y+1/2, z-1/2'

loop_
_atom_site_label
_atom_site_type_symbol
_atom_site_fract_x
_atom_site_fract_y
_atom_site_fract_z
_atom_site_U_iso_or_equiv
_atom_site_adp_type
_atom_site_occupancy
_atom_site_symmetry_multiplicity
_atom_site_calc_flag
_atom_site_refinement_flags
Mn1 Mn 0.06782(3) 0.33389(14) 0.41419(4) 0.0463(4) Uani 1 1 d .
Cl1 Cl 0.07511(5) 0.6717(2) 0.45646(7) 0.0581(5) Uani 1 1 d .
C1 C 0.1608(2) 0.5983(12) 0.3093(3) 0.068(2) Uani 1 1 d .
H1A H 0.1463 0.6360 0.3355 0.082 Uiso 1 1 calc R
C2 C 0.1703(2) 0.7313(13) 0.2710(4) 0.086(3) Uani 1 1 d .
H2A H 0.1613 0.8586 0.2710 0.103 Uiso 1 1 calc R
C3 C 0.1924(3) 0.6777(16) 0.2340(3) 0.085(3) Uani 1 1 d .
H3A H 0.1991 0.7686 0.2095 0.103 Uiso 1 1 calc R
C4 C 0.2046(2) 0.4916(16) 0.2328(3) 0.084(3) Uani 1 1 d .
H4A H 0.2192 0.4553 0.2066 0.101 Uiso 1 1 calc R
C5 C 0.1959(2) 0.3538(13) 0.2695(3) 0.069(2) Uani 1 1 d .
H5A H 0.2050 0.2268 0.2688 0.083 Uiso 1 1 calc R
C6 C 0.17369(18) 0.4091(11) 0.3070(3) 0.0541(17) Uani 1 1 d .
C7 C 0.18882(19) 0.0615(12) 0.4129(3) 0.0642(19) Uani 1 1 d .
C8 C 0.15523(18) 0.1529(10) 0.4272(3) 0.0545(17) Uani 1 1 d .
C9 C 0.14045(18) 0.2815(10) 0.3828(3) 0.0512(16) Uani 1 1 d .
C10 C 0.2142(2) -0.1022(13) 0.4397(3) 0.093(3) Uani 1 1 d .
H10A H 0.2346 -0.1272 0.4193 0.140 Uiso 1 1 calc R
H10B H 0.1983 -0.2167 0.4396 0.140 Uiso 1 1 calc R
H10C H 0.2261 -0.0680 0.4775 0.140 Uiso 1 1 calc R
C11 C 0.14070(17) 0.1441(9) 0.4771(3) 0.0476(16) Uani 1 1 d .
C12 C 0.16648(17) 0.0524(10) 0.5276(2) 0.0516(16) Uani 1 1 d .
C13 C 0.2008(2) 0.1475(11) 0.5532(3) 0.070(2) Uani 1 1 d .
H13A H 0.2080 0.2628 0.5382 0.084 Uiso 1 1 calc R
C14 C 0.2244(2) 0.0705(14) 0.6015(3) 0.079(2) Uani 1 1 d .
H14A H 0.2467 0.1373 0.6198 0.094 Uiso 1 1 calc R
C15 C 0.2146(2) -0.1032(13) 0.6215(3) 0.075(2) Uani 1 1 d .
H15A H 0.2308 -0.1562 0.6531 0.090 Uiso 1 1 calc R
C16 C 0.1818(2) -0.1998(12) 0.5961(3) 0.074(2) Uani 1 1 d .
H16A H 0.1754 -0.3180 0.6104 0.089 Uiso 1 1 calc R
C17 C 0.15742(19) -0.1218(11) 0.5483(3) 0.0590(19) Uani 1 1 d .
H17A H 0.1350 -0.1891 0.5306 0.071 Uiso 1 1 calc R
C18 C 0.09077(18) 0.2375(9) 0.5295(3) 0.0474(15) Uani 1 1 d .
C19 C 0.1119(2) 0.2528(10) 0.5852(3) 0.0572(18) Uani 1 1 d .
H19A H 0.1394 0.2594 0.5930 0.069 Uiso 1 1 calc R
C20 C 0.0919(2) 0.2578(11) 0.6275(3) 0.0634(19) Uani 1 1 d .
H20A H 0.1062 0.2657 0.6641 0.076 Uiso 1 1 calc R
C21 C 0.0516(2) 0.2515(10) 0.6181(3) 0.0627(19) Uani 1 1 d .
H21A H 0.0388 0.2489 0.6479 0.075 Uiso 1 1 calc R
C22 C 0.0301(2) 0.2490(10) 0.5637(3) 0.0568(17) Uani 1 1 d .
H22A H 0.0027 0.2490 0.5566 0.068 Uiso 1 1 calc R
C23 C 0.04977(18) 0.2465(9) 0.5198(2) 0.0469(15) Uani 1 1 d .
C24 C -0.00728(18) 0.2391(9) 0.4464(3) 0.0488(16) Uani 1 1 d .
H24A H -0.0215 0.2019 0.4730 0.059 Uiso 1 1 calc R
C25 C -0.02845(18) 0.2674(10) 0.3903(3) 0.0500(16) Uani 1 1 d .
C26 C -0.06917(19) 0.2270(10) 0.3795(3) 0.0624(19) Uani 1 1 d .
H26A H -0.0804 0.1781 0.4080 0.075 Uiso 1 1 calc R
C27 C -0.0925(2) 0.2583(12) 0.3279(3) 0.070(2) Uani 1 1 d .
H27A H -0.1195 0.2319 0.3211 0.084 Uiso 1 1 calc R
C28 C -0.0753(2) 0.3297(11) 0.2860(3) 0.069(2) Uani 1 1 d .
H28A H -0.0909 0.3462 0.2505 0.083 Uiso 1 1 calc R
C29 C -0.0361(2) 0.3771(11) 0.2951(3) 0.066(2) Uani 1 1 d .
H29A H -0.0258 0.4298 0.2662 0.079 Uiso 1 1 calc R
C30 C -0.01118(17) 0.3471(9) 0.3478(3) 0.0469(16) Uani 1 1 d .
C31 C 0.0530(5) -0.0305(18) 0.3247(4) 0.187(7) Uani 1 1 d .
H31A H 0.0246 -0.0452 0.3186 0.224 Uiso 1 1 calc R
H31B H 0.0571 0.0876 0.3049 0.224 Uiso 1 1 calc R
C32 C 0.0620(6) -0.154(2) 0.2957(5) 0.216(9) Uani 1 1 d .
H32A H 0.0460 -0.1431 0.2587 0.324 Uiso 1 1 calc R
H32B H 0.0581 -0.2793 0.3109 0.324 Uiso 1 1 calc R
H32C H 0.0894 -0.1393 0.2939 0.324 Uiso 1 1 calc R
N1 N 0.16673(15) 0.2739(8) 0.3483(2) 0.0585(15) Uani 1 1 d .
N2 N 0.19575(15) 0.1305(9) 0.3662(3) 0.0638(16) Uani 1 1 d .
N3 N 0.10674(13) 0.2263(7) 0.48029(19) 0.0456(13) Uani 1 1 d .
N4 N 0.03060(14) 0.2623(7) 0.4625(2) 0.0454(12) Uani 1 1 d .
O1 O 0.10937(12) 0.3875(7) 0.37343(17) 0.0564(12) Uani 1 1 d .
O2 O 0.02615(11) 0.3979(6) 0.35474(16) 0.0527(11) Uani 1 1 d .
O3 O 0.06304(13) 0.0260(6) 0.37994(18) 0.0614(12) Uani 1 1 d .

loop_
_atom_site_aniso_label
_atom_site_aniso_U_11
_atom_site_aniso_U_22
_atom_site_aniso_U_33
_atom_site_aniso_U_23
_atom_site_aniso_U_13
_atom_site_aniso_U_12
Mn1 0.0411(6) 0.0513(7) 0.0451(6) 0.0055(5) 0.0057(4) 0.0023(4)
Cl1 0.0587(10) 0.0496(10) 0.0619(11) 0.0015(8) 0.0031(8) -0.0026(8)
C1 0.068(5) 0.081(6) 0.058(5) 0.006(4) 0.019(4) -0.014(4)
C2 0.089(6) 0.080(6) 0.087(6) 0.014(5) 0.012(5) -0.021(5)
C3 0.089(6) 0.121(9) 0.051(5) 0.014(5) 0.023(5) -0.035(6)
C4 0.077(6) 0.117(8) 0.059(5) 0.000(6) 0.016(4) -0.021(6)
C5 0.066(5) 0.096(6) 0.052(4) -0.011(4) 0.026(4) -0.014(4)
C6 0.043(4) 0.065(5) 0.049(4) 0.008(4) -0.002(3) -0.012(3)
C7 0.047(4) 0.079(5) 0.068(5) 0.002(4) 0.013(4) 0.006(4)
C8 0.042(4) 0.067(5) 0.053(4) 0.000(4) 0.007(3) -0.001(3)
C9 0.038(3) 0.061(4) 0.055(4) 0.000(3) 0.011(3) -0.001(3)
C10 0.073(5) 0.112(7) 0.096(6) 0.028(5) 0.020(5) 0.042(5)
C11 0.036(3) 0.049(4) 0.054(4) 0.005(3) 0.000(3) -0.002(3)
C12 0.040(3) 0.061(4) 0.050(4) 0.005(3) 0.000(3) 0.004(3)
C13 0.056(4) 0.079(5) 0.070(5) 0.013(4) -0.002(4) -0.008(4)
C14 0.045(4) 0.103(7) 0.077(5) -0.003(5) -0.012(4) -0.003(4)
C15 0.066(5) 0.089(6) 0.065(5) 0.014(5) 0.000(4) 0.016(5)
C16 0.072(5) 0.070(6) 0.073(5) 0.016(4) -0.002(4) 0.010(4)
C17 0.047(4) 0.067(5) 0.059(4) 0.006(4) 0.003(3) -0.005(3)
C18 0.045(4) 0.049(4) 0.045(4) 0.000(3) 0.004(3) 0.009(3)
C19 0.051(4) 0.065(4) 0.049(4) -0.001(3) -0.005(3) 0.006(3)
C20 0.078(5) 0.063(5) 0.046(4) -0.004(4) 0.006(4) 0.007(4)
C21 0.075(5) 0.062(5) 0.053(5) 0.007(4) 0.018(4) 0.009(4)
C22 0.063(4) 0.055(4) 0.052(4) -0.002(3) 0.011(4) 0.002(3)
C23 0.049(4) 0.048(4) 0.041(4) 0.002(3) 0.006(3) 0.005(3)
C24 0.045(4) 0.050(4) 0.050(4) 0.002(3) 0.006(3) 0.000(3)
C25 0.045(4) 0.056(4) 0.048(4) 0.000(3) 0.007(3) 0.002(3)
C26 0.046(4) 0.071(5) 0.068(5) 0.001(4) 0.006(4) -0.002(3)
C27 0.048(4) 0.075(5) 0.082(6) 0.001(4) 0.000(4) -0.004(4)
C28 0.055(4) 0.083(6) 0.060(5) -0.001(4) -0.010(4) 0.013(4)
C29 0.058(4) 0.090(6) 0.048(4) 0.010(4) 0.004(3) 0.014(4)
C30 0.040(3) 0.049(4) 0.051(4) -0.007(3) 0.007(3) 0.009(3)
C31 0.39(2) 0.092(9) 0.081(8) -0.002(7) 0.064(11) 0.077(12)
C32 0.44(3) 0.104(11) 0.092(9) -0.002(7) 0.028(13) 0.059(13)
N1 0.045(3) 0.066(4) 0.063(4) -0.002(3) 0.010(3) -0.003(3)
N2 0.040(3) 0.080(4) 0.072(4) 0.000(3) 0.012(3) 0.010(3)
N3 0.037(3) 0.056(3) 0.043(3) 0.005(2) 0.005(2) 0.001(2)
N4 0.042(3) 0.046(3) 0.047(3) -0.001(2) 0.004(2) 0.001(2)
O1 0.047(3) 0.067(3) 0.056(3) 0.012(2) 0.013(2) 0.009(2)
O2 0.041(2) 0.064(3) 0.050(3) 0.009(2) 0.0009(19) 0.004(2)
O3 0.073(3) 0.056(3) 0.052(3) -0.004(2) 0.005(2) -0.002(2)

loop_
_atom_type_symbol
_atom_type_description
_atom_type_scat_dispersion_real
_atom_type_scat_dispersion_imag
_atom_type_scat_source
C C 0.0033 0.0016 'International Tables Vol C Tables 4.2.6.8 and 6.1.1.4'
H H 0.0000 0.0000 'International Tables Vol C Tables 4.2.6.8 and 6.1.1.4'
Cl Cl 0.1484 0.1585 'International Tables Vol C Tables 4.2.6.8 and 6.1.1.4'
Mn Mn 0.3368 0.7283 'International Tables Vol C Tables 4.2.6.8 and 6.1.1.4'
N N 0.0061 0.0033 'International Tables Vol C Tables 4.2.6.8 and 6.1.1.4'
O O 0.0106 0.0060 'International Tables Vol C Tables 4.2.6.8 and 6.1.1.4'

loop_
_geom_angle_atom_site_label_1
_geom_angle_atom_site_label_2
_geom_angle_atom_site_label_3
_geom_angle
O2 Mn1 O1 95.06(18)
O2 Mn1 N4 91.79(19)
O1 Mn1 N4 172.91(18)
O2 Mn1 N3 170.14(19)
O1 Mn1 N3 92.29(18)
N4 Mn1 N3 80.70(19)
O2 Mn1 O3 87.00(17)
O1 Mn1 O3 89.58(18)
N4 Mn1 O3 88.97(19)
N3 Mn1 O3 86.49(18)
O2 Mn1 Cl1 95.53(14)
O1 Mn1 Cl1 90.81(14)
N4 Mn1 Cl1 90.33(15)
N3 Mn1 Cl1 90.93(15)
O3 Mn1 Cl1 177.40(12)
C6 C1 C2 117.8(8)
C3 C2 C1 121.0(9)
C4 C3 C2 119.7(8)
C3 C4 C5 121.7(9)
C6 C5 C4 118.3(8)
C5 C6 C1 121.4(7)
C5 C6 N1 119.6(7)
C1 C6 N1 118.8(7)
N2 C7 C8 111.2(6)
N2 C7 C10 117.4(7)
C8 C7 C10 131.2(7)
C9 C8 C11 123.7(6)
C9 C8 C7 105.7(6)
C11 C8 C7 130.2(6)
O1 C9 N1 123.7(6)
O1 C9 C8 130.6(6)
N1 C9 C8 105.7(6)
N3 C11 C8 120.8(5)
N3 C11 C12 121.0(6)
C8 C11 C12 118.1(5)
C17 C12 C13 119.3(6)
C17 C12 C11 122.1(6)
C13 C12 C11 118.6(6)
C12 C13 C14 120.0(7)
C15 C14 C13 119.5(7)
C16 C15 C14 121.0(7)
C15 C16 C17 119.9(8)
C12 C17 C16 120.2(7)
C23 C18 C19 117.9(6)
C23 C18 N3 114.8(5)
C19 C18 N3 127.2(6)
C20 C19 C18 119.5(6)
C21 C20 C19 122.4(6)
C20 C21 C22 119.1(7)
C21 C22 C23 119.7(7)
C18 C23 C22 121.1(6)
C18 C23 N4 114.9(5)
C22 C23 N4 124.0(6)
N4 C24 C25 124.0(6)
C30 C25 C24 123.3(6)
C30 C25 C26 119.9(6)
C24 C25 C26 116.6(6)
C27 C26 C25 121.3(7)
C26 C27 C28 118.6(7)
C29 C28 C27 122.2(7)
C28 C29 C30 120.7(7)
O2 C30 C25 124.3(5)
O2 C30 C29 118.5(6)
C25 C30 C29 117.2(6)
C32 C31 O3 137.9(13)
C9 N1 N2 111.0(5)
C9 N1 C6 130.1(6)
N2 N1 C6 117.4(5)
C7 N2 N1 106.1(5)
C11 N3 C18 125.3(5)
C11 N3 Mn1 124.3(4)
C18 N3 Mn1 110.2(4)
C24 N4 C23 121.6(5)
C24 N4 Mn1 126.1(4)
C23 N4 Mn1 112.3(4)
C9 O1 Mn1 118.9(4)
C30 O2 Mn1 127.8(4)
C31 O3 Mn1 127.5(6)

loop_
_geom_bond_atom_site_label_1
_geom_bond_atom_site_label_2
_geom_bond_distance
Mn1 O2 1.875(4)
Mn1 O1 1.948(4)
Mn1 N4 1.984(5)
Mn1 N3 2.017(5)
Mn1 O3 2.271(5)
Mn1 Cl1 2.535(2)
C1 C6 1.381(10)
C1 C2 1.397(10)
C2 C3 1.351(11)
C3 C4 1.350(12)
C4 C5 1.381(11)
C5 C6 1.368(9)
C6 N1 1.430(8)
C7 N2 1.305(8)
C7 C8 1.427(9)
C7 C10 1.495(10)
C8 C9 1.412(9)
C8 C11 1.417(9)
C9 O1 1.280(7)
C9 N1 1.364(8)
C11 N3 1.321(7)
C11 C12 1.503(8)
C12 C17 1.363(9)
C12 C13 1.385(9)
C13 C14 1.394(9)
C14 C15 1.361(11)
C15 C16 1.351(10)
C16 C17 1.398(9)
C18 C23 1.390(8)
C18 C19 1.411(8)
C18 N3 1.428(8)
C19 C20 1.360(9)
C20 C21 1.366(9)
C21 C22 1.382(9)
C22 C23 1.386(8)
C23 N4 1.425(7)
C24 N4 1.297(7)
C24 C25 1.428(8)
C25 C30 1.413(9)
C25 C26 1.406(8)
C26 C27 1.367(9)
C27 C28 1.378(10)
C28 C29 1.366(9)
C29 C30 1.411(8)
C30 O2 1.314(7)
C31 C32 1.190(14)
C31 O3 1.381(11)
N1 N2 1.410(7)
